data_4074241
loop_
_publ_author_name
'Zirngast, Michaela'
'Marschner, Christoph'
'Baumgartner, Judith'

_publ_section_title
;
 Cobalt-Assisted Silicon&#x2212;Silicon Bond Activation
;
_journal_issue 20
_journal_name_full Organometallics
_journal_page_first 4897
_journal_paper_doi 10.1021/om0604831
_journal_volume 25
_journal_year 2006
_chemical_formula_sum 'C13 H27 Co Ge O4 Si3'
_chemical_formula_weight 463.13
_chemical_name_systematic
; 
 ? 
;
_space_group_IT_number 4
_symmetry_cell_setting monoclinic
_symmetry_space_group_name_Hall 'P 2yb'
_symmetry_space_group_name_H-M 'P 1 21 1'
_atom_sites_solution_hydrogens geom
_atom_sites_solution_primary direct
_atom_sites_solution_secondary difmap
_audit_creation_method SHELXL-97
_cell_angle_alpha 90.00
_cell_angle_beta 111.46(3)
_cell_angle_gamma 90.00
_cell_formula_units_Z 4
_cell_length_a 15.840(3)
_cell_length_b 9.4226(19)
_cell_length_c 15.874(3)
_cell_measurement_temperature 100(2)
_cell_volume 2205.0(9)
_computing_cell_refinement 'Bruker XSCANS'
_computing_data_collection 'Bruker XSCANS'
_computing_data_reduction 'Bruker SHELXTL'
_computing_molecular_graphics 'Bruker SHELXTL'
_computing_publication_material 'Bruker SHELXTL'
_computing_structure_refinement 'SHELXL-97 (Sheldrick, 1997)'
_computing_structure_solution 'SHELXS-97 (Sheldrick, 1990)'
_diffrn_ambient_temperature 100(2)
_diffrn_measured_fraction_theta_full 0.987
_diffrn_measured_fraction_theta_max 0.987
_diffrn_measurement_device_type 'Bruker P4'
_diffrn_measurement_method '\w scans'
_diffrn_radiation_monochromator graphite
_diffrn_radiation_source 'fine-focus sealed tube'
_diffrn_radiation_type MoK\a
_diffrn_radiation_wavelength 0.71073
_diffrn_reflns_av_R_equivalents 0.0318
_diffrn_reflns_av_sigmaI/netI 0.0520
_diffrn_reflns_limit_h_max 19
_diffrn_reflns_limit_h_min -19
_diffrn_reflns_limit_k_max 11
_diffrn_reflns_limit_k_min -11
_diffrn_reflns_limit_l_max 19
_diffrn_reflns_limit_l_min -19
_diffrn_reflns_number 17048
_diffrn_reflns_theta_full 26.37
_diffrn_reflns_theta_max 26.37
_diffrn_reflns_theta_min 1.38
_exptl_absorpt_coefficient_mu 2.289
_exptl_absorpt_correction_T_max 0.5666
_exptl_absorpt_correction_T_min 0.4063
_exptl_absorpt_correction_type SADABS
_exptl_absorpt_process_details XPREP
_exptl_crystal_colour colorless
_exptl_crystal_density_diffrn 1.395
_exptl_crystal_density_method 'not measured'
_exptl_crystal_description blocks
_exptl_crystal_F_000 952
_exptl_crystal_size_max 0.48
_exptl_crystal_size_mid 0.36
_exptl_crystal_size_min 0.28
_refine_diff_density_max 1.512
_refine_diff_density_min -1.487
_refine_diff_density_rms 0.194
_refine_ls_abs_structure_details 'Flack H D (1983), Acta Cryst. A39, 876-881'
_refine_ls_abs_structure_Flack 0.22(2)
_refine_ls_extinction_method none
_refine_ls_goodness_of_fit_ref 1.129
_refine_ls_hydrogen_treatment mixed
_refine_ls_matrix_type full
_refine_ls_number_parameters 416
_refine_ls_number_reflns 8685
_refine_ls_number_restraints 1
_refine_ls_restrained_S_all 1.128
_refine_ls_R_factor_all 0.0766
_refine_ls_R_factor_gt 0.0746
_refine_ls_shift/su_max 0.021
_refine_ls_shift/su_mean 0.001
_refine_ls_structure_factor_coef Fsqd
_refine_ls_weighting_details 'calc w=1/[\s^2^(Fo^2^)+(0.0000P)^2^+39.8556P] where P=(Fo^2^+2Fc^2^)/3'
_refine_ls_weighting_scheme calc
_refine_ls_wR_factor_gt 0.1763
_refine_ls_wR_factor_ref 0.1782
_reflns_number_gt 8460
_reflns_number_total 8685
_reflns_threshold_expression >2sigma(I)
_cod_data_source_file om0604831si20060720_042426.cif
_cod_data_source_block 16_383j
_cod_original_cell_volume 2205.0(8)
_cod_original_sg_symbol_H-M P2(1)
_cod_database_code 4074241

loop_
_symmetry_equiv_pos_as_xyz
'x, y, z'
'-x, y+1/2, -z'

loop_
_atom_site_label
_atom_site_type_symbol
_atom_site_fract_x
_atom_site_fract_y
_atom_site_fract_z
_atom_site_U_iso_or_equiv
_atom_site_adp_type
_atom_site_occupancy
_atom_site_symmetry_multiplicity
_atom_site_calc_flag
_atom_site_refinement_flags
Co1 Co 0.11658(10) 1.01428(15) 0.37350(9) 0.0195(3) Uani 1 1 d .
Co2 Co 0.62972(10) 0.65487(15) -0.14668(9) 0.0194(3) Uani 1 1 d .
Ge1 Ge 0.23454(7) 0.85722(11) 0.48507(7) 0.0166(2) Uani 1 1 d .
Ge2 Ge 0.73278(7) 0.78688(11) -0.00917(7) 0.0171(2) Uani 1 1 d .
Si1 Si 0.37172(19) 0.9918(3) 0.5514(2) 0.0209(6) Uani 1 1 d .
Si2 Si 0.1842(2) 0.7786(4) 0.6029(2) 0.0246(6) Uani 1 1 d .
Si3 Si 0.2622(2) 0.6512(3) 0.41000(19) 0.0223(6) Uani 1 1 d .
Si4 Si 0.72490(19) 1.0374(3) -0.04088(19) 0.0202(6) Uani 1 1 d .
Si5 Si 0.6853(2) 0.7430(3) 0.1161(2) 0.0232(6) Uani 1 1 d .
Si6 Si 0.8884(2) 0.7146(3) 0.0322(2) 0.0220(6) Uani 1 1 d .
C1 C 0.0432(7) 0.8696(13) 0.3760(8) 0.029(3) Uani 1 1 d .
C2 C 0.1887(9) 0.9893(13) 0.3093(7) 0.033(3) Uani 1 1 d .
C3 C 0.0336(8) 1.1297(13) 0.2879(7) 0.029(3) Uani 1 1 d .
C4 C 0.1439(8) 1.1420(15) 0.4627(9) 0.034(3) Uani 1 1 d .
C5 C 0.3978(9) 1.0898(15) 0.4620(9) 0.039(3) Uani 1 1 d .
H5A H 0.3437 1.1413 0.4235 0.059 Uiso 1 1 calc R
H5B H 0.4162 1.0223 0.4250 0.059 Uiso 1 1 calc R
H5C H 0.4471 1.1573 0.4903 0.059 Uiso 1 1 calc R
C6 C 0.3710(9) 1.1221(13) 0.6372(9) 0.037(3) Uani 1 1 d .
H6A H 0.4317 1.1635 0.6654 0.055 Uiso 1 1 calc R
H6B H 0.3538 1.0751 0.6836 0.055 Uiso 1 1 calc R
H6C H 0.3272 1.1974 0.6084 0.055 Uiso 1 1 calc R
C7 C 0.4669(8) 0.8674(16) 0.6111(9) 0.044(4) Uani 1 1 d .
H7A H 0.5244 0.9194 0.6314 0.066 Uiso 1 1 calc R
H7B H 0.4687 0.7915 0.5696 0.066 Uiso 1 1 calc R
H7C H 0.4574 0.8262 0.6636 0.066 Uiso 1 1 calc R
C8 C 0.1211(10) 0.9219(15) 0.6374(9) 0.041(3) Uani 1 1 d .
H8A H 0.0607 0.9331 0.5905 0.061 Uiso 1 1 calc R
H8B H 0.1545 1.0115 0.6448 0.061 Uiso 1 1 calc R
H8C H 0.1152 0.8959 0.6947 0.061 Uiso 1 1 calc R
C9 C 0.2888(9) 0.7324(15) 0.7019(8) 0.037(3) Uani 1 1 d .
H9A H 0.2716 0.6871 0.7488 0.055 Uiso 1 1 calc R
H9B H 0.3233 0.8190 0.7263 0.055 Uiso 1 1 calc R
H9C H 0.3262 0.6670 0.6825 0.055 Uiso 1 1 calc R
C10 C 0.1109(8) 0.6153(13) 0.5709(9) 0.034(3) Uani 1 1 d .
H10A H 0.1063 0.5729 0.6255 0.051 Uiso 1 1 calc R
H10B H 0.1379 0.5467 0.5418 0.051 Uiso 1 1 calc R
H10C H 0.0502 0.6414 0.5289 0.051 Uiso 1 1 calc R
C11 C 0.3192(10) 0.5114(16) 0.4969(9) 0.044(3) Uani 1 1 d .
H11A H 0.2804 0.4876 0.5308 0.066 Uiso 1 1 calc R
H11B H 0.3775 0.5476 0.5387 0.066 Uiso 1 1 calc R
H11C H 0.3295 0.4263 0.4665 0.066 Uiso 1 1 calc R
C12 C 0.1526(8) 0.5771(13) 0.3307(9) 0.036(3) Uani 1 1 d .
H12A H 0.1273 0.6404 0.2785 0.055 Uiso 1 1 calc R
H12B H 0.1098 0.5688 0.3621 0.055 Uiso 1 1 calc R
H12C H 0.1631 0.4831 0.3100 0.055 Uiso 1 1 calc R
C13 C 0.3419(8) 0.6891(11) 0.3487(7) 0.024(2) Uani 1 1 d .
H13A H 0.3564 0.6003 0.3248 0.036 Uiso 1 1 calc R
H13B H 0.3978 0.7318 0.3909 0.036 Uiso 1 1 calc R
H13C H 0.3129 0.7549 0.2986 0.036 Uiso 1 1 calc R
C14 C 0.5398(8) 0.7262(13) -0.1161(8) 0.028(3) Uani 1 1 d .
C15 C 0.6787(7) 0.7588(11) -0.2111(7) 0.022(2) Uani 1 1 d .
C16 C 0.5539(8) 0.5461(12) -0.2383(7) 0.026(2) Uani 1 1 d .
C17 C 0.6993(8) 0.5077(13) -0.0880(8) 0.031(3) Uani 1 1 d .
C18 C 0.6068(7) 1.0865(14) -0.1160(8) 0.031(3) Uani 1 1 d .
H18A H 0.5975 1.1884 -0.1105 0.046 Uiso 1 1 calc R
H18B H 0.5631 1.0329 -0.0979 0.046 Uiso 1 1 calc R
H18C H 0.5978 1.0639 -0.1789 0.046 Uiso 1 1 calc R
C19 C 0.8078(7) 1.0882(11) -0.0961(7) 0.022(2) Uani 1 1 d .
H19A H 0.7932 1.0361 -0.1532 0.033 Uiso 1 1 calc R
H19B H 0.8695 1.0644 -0.0556 0.033 Uiso 1 1 calc R
H19C H 0.8036 1.1904 -0.1084 0.033 Uiso 1 1 calc R
C20 C 0.7566(9) 1.1290(11) 0.0735(8) 0.032(3) Uani 1 1 d .
H20A H 0.7033 1.1778 0.0769 0.047 Uiso 1 1 calc R
H20B H 0.8049 1.1983 0.0806 0.047 Uiso 1 1 calc R
H20C H 0.7780 1.0581 0.1219 0.047 Uiso 1 1 calc R
C21 C 0.5875(8) 0.8560(15) 0.1167(8) 0.033(3) Uani 1 1 d .
H21A H 0.5385 0.8512 0.0572 0.050 Uiso 1 1 calc R
H21B H 0.6077 0.9546 0.1301 0.050 Uiso 1 1 calc R
H21C H 0.5655 0.8210 0.1630 0.050 Uiso 1 1 calc R
C22 C 0.6535(9) 0.5487(12) 0.1155(8) 0.031(3) Uani 1 1 d .
H22A H 0.6420 0.5270 0.1708 0.047 Uiso 1 1 calc R
H22B H 0.7033 0.4894 0.1131 0.047 Uiso 1 1 calc R
H22C H 0.5987 0.5295 0.0625 0.047 Uiso 1 1 calc R
C23 C 0.7854(8) 0.7821(14) 0.2241(7) 0.030(2) Uani 1 1 d .
H23A H 0.7690 0.7602 0.2765 0.045 Uiso 1 1 calc R
H23B H 0.8016 0.8827 0.2254 0.045 Uiso 1 1 calc R
H23C H 0.8372 0.7236 0.2260 0.045 Uiso 1 1 calc R
C24 C 0.9603(9) 0.8548(13) 0.1078(8) 0.033(3) Uani 1 1 d .
H24A H 1.0238 0.8400 0.1149 0.050 Uiso 1 1 calc R
H24B H 0.9546 0.8495 0.1671 0.050 Uiso 1 1 calc R
H24C H 0.9403 0.9484 0.0810 0.050 Uiso 1 1 calc R
C25 C 0.9164(8) 0.7030(15) -0.0721(8) 0.035(3) Uani 1 1 d .
H25A H 0.8889 0.7832 -0.1120 0.052 Uiso 1 1 calc R
H25B H 0.8926 0.6139 -0.1038 0.052 Uiso 1 1 calc R
H25C H 0.9824 0.7058 -0.0553 0.052 Uiso 1 1 calc R
C26 C 0.9160(8) 0.5413(14) 0.0950(10) 0.043(3) Uani 1 1 d .
H26A H 0.9804 0.5395 0.1336 0.064 Uiso 1 1 calc R
H26B H 0.9028 0.4629 0.0515 0.064 Uiso 1 1 calc R
H26C H 0.8791 0.5311 0.1325 0.064 Uiso 1 1 calc R
O1 O -0.0069(6) 0.7833(12) 0.3760(7) 0.045(2) Uani 1 1 d .
O2 O 0.2286(6) 0.9791(10) 0.2634(5) 0.035(2) Uani 1 1 d .
O3 O -0.0176(6) 1.1934(10) 0.2413(6) 0.040(2) Uani 1 1 d .
O4 O 0.1577(6) 1.2248(9) 0.5201(6) 0.0316(18) Uani 1 1 d .
O5 O 0.4806(6) 0.7677(12) -0.0984(6) 0.044(2) Uani 1 1 d .
O6 O 0.7120(6) 0.8228(8) -0.2532(6) 0.0317(19) Uani 1 1 d .
O7 O 0.5097(6) 0.4769(11) -0.2945(5) 0.042(2) Uani 1 1 d .
O8 O 0.7352(7) 0.4099(9) -0.0556(7) 0.051(3) Uani 1 1 d .

loop_
_atom_site_aniso_label
_atom_site_aniso_U_11
_atom_site_aniso_U_22
_atom_site_aniso_U_33
_atom_site_aniso_U_23
_atom_site_aniso_U_13
_atom_site_aniso_U_12
Co1 0.0199(7) 0.0212(7) 0.0182(6) -0.0010(6) 0.0081(5) 0.0069(6)
Co2 0.0224(7) 0.0154(6) 0.0190(7) 0.0021(6) 0.0060(6) -0.0033(6)
Ge1 0.0145(5) 0.0210(5) 0.0153(5) -0.0008(4) 0.0066(4) 0.0014(4)
Ge2 0.0183(5) 0.0164(5) 0.0168(5) 0.0000(4) 0.0065(4) 0.0021(4)
Si1 0.0165(14) 0.0158(14) 0.0279(15) -0.0031(12) 0.0053(11) 0.0015(11)
Si2 0.0290(16) 0.0252(15) 0.0239(14) -0.0006(13) 0.0149(12) -0.0018(14)
Si3 0.0229(14) 0.0193(14) 0.0234(14) -0.0025(12) 0.0068(12) 0.0006(12)
Si4 0.0222(14) 0.0170(14) 0.0204(14) -0.0019(11) 0.0067(11) -0.0007(11)
Si5 0.0227(15) 0.0249(16) 0.0217(14) 0.0005(11) 0.0078(12) -0.0024(12)
Si6 0.0220(14) 0.0190(14) 0.0227(14) 0.0012(12) 0.0057(12) 0.0044(12)
C1 0.010(5) 0.031(7) 0.034(6) -0.009(5) -0.007(4) 0.012(5)
C2 0.042(7) 0.033(7) 0.016(5) 0.001(5) 0.001(5) 0.011(5)
C3 0.025(6) 0.036(7) 0.022(5) -0.015(5) 0.002(5) 0.017(5)
C4 0.022(6) 0.042(7) 0.040(7) 0.017(6) 0.015(5) 0.001(5)
C5 0.038(7) 0.048(8) 0.037(7) -0.003(6) 0.020(6) -0.021(6)
C6 0.050(8) 0.030(7) 0.044(7) -0.017(6) 0.032(6) -0.026(6)
C7 0.024(6) 0.057(9) 0.034(7) -0.020(7) -0.008(5) 0.024(6)
C8 0.063(9) 0.035(7) 0.044(8) -0.004(6) 0.041(7) 0.002(7)
C9 0.038(7) 0.037(7) 0.030(6) 0.006(5) 0.007(5) -0.001(6)
C10 0.035(6) 0.031(6) 0.045(7) 0.010(5) 0.026(6) -0.006(5)
C11 0.046(8) 0.044(8) 0.042(7) 0.004(6) 0.017(6) 0.034(7)
C12 0.024(6) 0.024(6) 0.050(8) -0.016(6) 0.000(5) -0.010(5)
C13 0.034(6) 0.016(5) 0.021(5) -0.006(4) 0.010(5) 0.003(4)
C14 0.028(6) 0.027(6) 0.026(6) -0.004(5) 0.005(5) -0.003(5)
C15 0.029(6) 0.014(5) 0.017(5) -0.003(4) 0.002(4) 0.008(4)
C16 0.036(6) 0.021(6) 0.018(5) 0.002(4) 0.009(5) -0.010(5)
C17 0.038(6) 0.029(6) 0.028(6) -0.013(5) 0.015(5) 0.002(5)
C18 0.018(5) 0.034(7) 0.038(7) 0.007(5) 0.008(5) 0.014(5)
C19 0.028(6) 0.016(5) 0.027(5) 0.005(4) 0.016(5) 0.001(4)
C20 0.059(8) 0.006(5) 0.031(6) -0.006(4) 0.018(6) -0.003(5)
C21 0.033(6) 0.037(7) 0.035(6) -0.007(6) 0.019(5) -0.003(6)
C22 0.043(7) 0.028(6) 0.029(6) 0.001(5) 0.021(5) -0.013(5)
C23 0.050(7) 0.029(6) 0.015(5) -0.002(5) 0.016(5) -0.005(6)
C24 0.040(7) 0.024(6) 0.024(6) 0.007(5) -0.003(5) -0.013(6)
C25 0.024(6) 0.054(8) 0.032(6) -0.018(6) 0.016(5) -0.014(6)
C26 0.022(6) 0.031(7) 0.059(9) 0.016(6) -0.004(6) 0.009(5)
O1 0.023(4) 0.055(6) 0.056(6) -0.013(5) 0.013(4) -0.008(5)
O2 0.038(5) 0.049(6) 0.026(4) 0.007(4) 0.023(4) 0.002(4)
O3 0.043(5) 0.034(5) 0.038(5) 0.003(4) 0.009(4) 0.014(4)
O4 0.038(5) 0.028(4) 0.032(4) -0.011(4) 0.018(4) -0.004(4)
O5 0.041(5) 0.055(6) 0.034(5) -0.015(5) 0.010(4) 0.010(5)
O6 0.045(5) 0.024(4) 0.031(4) 0.005(3) 0.020(4) -0.010(3)
O7 0.039(5) 0.062(7) 0.020(4) -0.002(4) 0.005(4) -0.021(5)
O8 0.067(7) 0.008(4) 0.056(6) 0.005(4) -0.005(5) 0.011(4)

loop_
_atom_type_symbol
_atom_type_description
_atom_type_scat_dispersion_real
_atom_type_scat_dispersion_imag
_atom_type_scat_source
C C 0.0033 0.0016 'International Tables Vol C Tables 4.2.6.8 and 6.1.1.4'
H H 0.0000 0.0000 'International Tables Vol C Tables 4.2.6.8 and 6.1.1.4'
Si Si 0.0817 0.0704 'International Tables Vol C Tables 4.2.6.8 and 6.1.1.4'
Ge Ge 0.1547 1.8001 'International Tables Vol C Tables 4.2.6.8 and 6.1.1.4'
Co Co 0.3494 0.9721 'International Tables Vol C Tables 4.2.6.8 and 6.1.1.4'
O O 0.0106 0.0060 'International Tables Vol C Tables 4.2.6.8 and 6.1.1.4'

loop_
_geom_angle_atom_site_label_1
_geom_angle_atom_site_label_2
_geom_angle_atom_site_label_3
_geom_angle
C4 Co1 C1 117.6(5)
C4 Co1 C2 121.1(5)
C1 Co1 C2 117.4(6)
C4 Co1 C3 95.0(5)
C1 Co1 C3 99.8(5)
C2 Co1 C3 95.0(5)
C4 Co1 Ge1 86.4(4)
C1 Co1 Ge1 81.9(3)
C2 Co1 Ge1 82.0(4)
C3 Co1 Ge1 177.0(4)
C15 Co2 C14 120.3(5)
C15 Co2 C17 113.9(5)
C14 Co2 C17 122.9(5)
C15 Co2 C16 98.6(5)
C14 Co2 C16 94.0(5)
C17 Co2 C16 94.5(5)
C15 Co2 Ge2 86.9(3)
C14 Co2 Ge2 84.7(4)
C17 Co2 Ge2 81.5(4)
C16 Co2 Ge2 174.3(3)
Si3 Ge1 Si1 110.15(11)
Si3 Ge1 Si2 108.05(12)
Si1 Ge1 Si2 109.04(11)
Si3 Ge1 Co1 110.36(9)
Si1 Ge1 Co1 108.44(9)
Si2 Ge1 Co1 110.79(9)
Si6 Ge2 Si5 108.95(11)
Si6 Ge2 Si4 107.71(11)
Si5 Ge2 Si4 109.48(11)
Si6 Ge2 Co2 111.75(9)
Si5 Ge2 Co2 109.36(9)
Si4 Ge2 Co2 109.56(8)
C6 Si1 C5 107.3(6)
C6 Si1 C7 105.4(6)
C5 Si1 C7 109.5(7)
C6 Si1 Ge1 115.4(4)
C5 Si1 Ge1 110.2(4)
C7 Si1 Ge1 108.9(5)
C9 Si2 C8 108.9(7)
C9 Si2 C10 107.8(6)
C8 Si2 C10 108.9(6)
C9 Si2 Ge1 106.4(4)
C8 Si2 Ge1 111.6(4)
C10 Si2 Ge1 113.0(4)
C12 Si3 C11 108.1(7)
C12 Si3 C13 110.9(6)
C11 Si3 C13 106.2(5)
C12 Si3 Ge1 110.1(4)
C11 Si3 Ge1 109.1(4)
C13 Si3 Ge1 112.4(3)
C18 Si4 C19 110.1(5)
C18 Si4 C20 110.4(6)
C19 Si4 C20 110.0(5)
C18 Si4 Ge2 109.8(4)
C19 Si4 Ge2 110.7(3)
C20 Si4 Ge2 105.7(3)
C21 Si5 C23 107.7(6)
C21 Si5 C22 109.1(6)
C23 Si5 C22 108.9(6)
C21 Si5 Ge2 114.4(4)
C23 Si5 Ge2 107.6(4)
C22 Si5 Ge2 108.9(4)
C24 Si6 C25 108.9(6)
C24 Si6 C26 107.8(6)
C25 Si6 C26 109.5(7)
C24 Si6 Ge2 107.4(5)
C25 Si6 Ge2 109.1(4)
C26 Si6 Ge2 114.0(4)
O1 C1 Co1 176.3(10)
O2 C2 Co1 174.4(10)
O3 C3 Co1 175.4(12)
O4 C4 Co1 177.1(10)
O5 C14 Co2 177.5(11)
O6 C15 Co2 178.0(9)
O7 C16 Co2 177.8(12)
O8 C17 Co2 173.6(12)

loop_
_geom_bond_atom_site_label_1
_geom_bond_atom_site_label_2
_geom_bond_distance
Co1 C4 1.787(15)
Co1 C1 1.801(13)
Co1 C2 1.804(13)
Co1 C3 1.857(12)
Co1 Ge1 2.5291(19)
Co2 C15 1.786(11)
Co2 C14 1.796(12)
Co2 C17 1.804(13)
Co2 C16 1.825(11)
Co2 Ge2 2.5237(19)
Ge1 Si3 2.401(3)
Ge1 Si1 2.401(3)
Ge1 Si2 2.403(3)
Ge2 Si6 2.405(3)
Ge2 Si5 2.405(3)
Ge2 Si4 2.407(3)
Si1 C6 1.836(12)
Si1 C5 1.862(13)
Si1 C7 1.871(12)
Si2 C9 1.870(12)
Si2 C8 1.877(13)
Si2 C10 1.882(12)
Si3 C12 1.868(11)
Si3 C11 1.882(13)
Si3 C13 1.889(11)
Si4 C18 1.872(11)
Si4 C19 1.888(10)
Si4 C20 1.905(11)
Si5 C21 1.882(12)
Si5 C23 1.896(11)
Si5 C22 1.898(12)
Si6 C24 1.866(12)
Si6 C25 1.868(11)
Si6 C26 1.880(13)
C1 O1 1.136(15)
C2 O2 1.130(14)
C3 O3 1.062(14)
C4 O4 1.158(16)
C14 O5 1.142(14)
C15 O6 1.160(13)
C16 O7 1.119(14)
C17 O8 1.106(15)

loop_
_geom_torsion_atom_site_label_1
_geom_torsion_atom_site_label_2
_geom_torsion_atom_site_label_3
_geom_torsion_atom_site_label_4
_geom_torsion
C4 Co1 Ge1 Si3 -171.3(4)
C1 Co1 Ge1 Si3 70.1(4)
C2 Co1 Ge1 Si3 -49.2(4)
C3 Co1 Ge1 Si3 -55(7)
C4 Co1 Ge1 Si1 -50.6(4)
C1 Co1 Ge1 Si1 -169.1(4)
C2 Co1 Ge1 Si1 71.5(4)
C3 Co1 Ge1 Si1 66(7)
C4 Co1 Ge1 Si2 69.0(4)
C1 Co1 Ge1 Si2 -49.5(4)
C2 Co1 Ge1 Si2 -168.8(4)
C3 Co1 Ge1 Si2 -174(7)
C15 Co2 Ge2 Si6 -72.1(3)
C14 Co2 Ge2 Si6 167.1(4)
C17 Co2 Ge2 Si6 42.7(4)
C16 Co2 Ge2 Si6 90(4)
C15 Co2 Ge2 Si5 167.2(3)
C14 Co2 Ge2 Si5 46.4(4)
C17 Co2 Ge2 Si5 -78.1(4)
C16 Co2 Ge2 Si5 -31(4)
C15 Co2 Ge2 Si4 47.2(3)
C14 Co2 Ge2 Si4 -73.6(4)
C17 Co2 Ge2 Si4 161.9(4)
C16 Co2 Ge2 Si4 -151(4)
Si3 Ge1 Si1 C6 -163.4(5)
Si2 Ge1 Si1 C6 -45.0(5)
Co1 Ge1 Si1 C6 75.8(5)
Si3 Ge1 Si1 C5 75.0(5)
Si2 Ge1 Si1 C5 -166.6(5)
Co1 Ge1 Si1 C5 -45.9(5)
Si3 Ge1 Si1 C7 -45.2(5)
Si2 Ge1 Si1 C7 73.3(5)
Co1 Ge1 Si1 C7 -166.0(5)
Si3 Ge1 Si2 C9 82.2(5)
Si1 Ge1 Si2 C9 -37.6(5)
Co1 Ge1 Si2 C9 -156.8(5)
Si3 Ge1 Si2 C8 -159.1(5)
Si1 Ge1 Si2 C8 81.1(5)
Co1 Ge1 Si2 C8 -38.1(5)
Si3 Ge1 Si2 C10 -35.9(5)
Si1 Ge1 Si2 C10 -155.7(4)
Co1 Ge1 Si2 C10 85.1(5)
Si1 Ge1 Si3 C12 -163.2(5)
Si2 Ge1 Si3 C12 77.8(5)
Co1 Ge1 Si3 C12 -43.5(5)
Si1 Ge1 Si3 C11 78.3(5)
Si2 Ge1 Si3 C11 -40.7(5)
Co1 Ge1 Si3 C11 -162.0(5)
Si1 Ge1 Si3 C13 -39.1(4)
Si2 Ge1 Si3 C13 -158.2(4)
Co1 Ge1 Si3 C13 80.6(4)
Si6 Ge2 Si4 C18 157.2(4)
Si5 Ge2 Si4 C18 -84.4(4)
Co2 Ge2 Si4 C18 35.5(4)
Si6 Ge2 Si4 C19 35.4(4)
Si5 Ge2 Si4 C19 153.7(4)
Co2 Ge2 Si4 C19 -86.4(4)
Si6 Ge2 Si4 C20 -83.7(5)
Si5 Ge2 Si4 C20 34.6(5)
Co2 Ge2 Si4 C20 154.5(4)
Si6 Ge2 Si5 C21 156.1(4)
Si4 Ge2 Si5 C21 38.6(5)
Co2 Ge2 Si5 C21 -81.5(5)
Si6 Ge2 Si5 C23 36.5(4)
Si4 Ge2 Si5 C23 -81.0(4)
Co2 Ge2 Si5 C23 158.9(4)
Si6 Ge2 Si5 C22 -81.5(4)
Si4 Ge2 Si5 C22 161.0(4)
Co2 Ge2 Si5 C22 40.9(4)
Si5 Ge2 Si6 C24 -76.9(4)
Si4 Ge2 Si6 C24 41.8(4)
Co2 Ge2 Si6 C24 162.2(4)
Si5 Ge2 Si6 C25 165.2(5)
Si4 Ge2 Si6 C25 -76.1(5)
Co2 Ge2 Si6 C25 44.3(5)
Si5 Ge2 Si6 C26 42.5(6)
Si4 Ge2 Si6 C26 161.1(5)
Co2 Ge2 Si6 C26 -78.5(5)
C4 Co1 C1 O1 75(17)
C2 Co1 C1 O1 -126(17)
C3 Co1 C1 O1 -25(17)
Ge1 Co1 C1 O1 157(17)
C4 Co1 C2 O2 -106(12)
C1 Co1 C2 O2 96(12)
C3 Co1 C2 O2 -7(12)
Ge1 Co1 C2 O2 173(12)
C4 Co1 C3 O3 -81(14)
C1 Co1 C3 O3 38(14)
C2 Co1 C3 O3 157(13)
Ge1 Co1 C3 O3 163(9)
C1 Co1 C4 O4 -44(21)
C2 Co1 C4 O4 158(21)
C3 Co1 C4 O4 60(21)
Ge1 Co1 C4 O4 -123(21)
C15 Co2 C14 O5 118(27)
C17 Co2 C14 O5 -83(27)
C16 Co2 C14 O5 15(27)
Ge2 Co2 C14 O5 -159(27)
C14 Co2 C15 O6 -172(28)
C17 Co2 C15 O6 26(28)
C16 Co2 C15 O6 -72(28)
Ge2 Co2 C15 O6 106(28)
C15 Co2 C16 O7 76(26)
C14 Co2 C16 O7 -163(26)
C17 Co2 C16 O7 -39(27)
Ge2 Co2 C16 O7 -86(27)
C15 Co2 C17 O8 -129(10)
C14 Co2 C17 O8 71(10)
C16 Co2 C17 O8 -27(10)
Ge2 Co2 C17 O8 149(10)
